data_9009471
loop_
_publ_author_name
'Kimata, M.'

_publ_section_title
;
 The crystal structure of non-stoichiometric Eu-anorthite:
 an explanation of the Eu-positive anomaly
;
_journal_name_full 'Mineralogical Magazine'
_journal_page_first 257
_journal_page_last 265
_journal_paper_doi 10.1180/minmag.1988.052.365.13
_journal_volume 52
_journal_year 1988
_chemical_formula_structural Eu.92Al1.76Si2.24O8
_chemical_formula_sum 'Al1.76 Eu0.92 O8 Si2.24'
_space_group_IT_number 12
_symmetry_space_group_name_Hall '-C 2y'
_symmetry_space_group_name_H-M 'C 1 2/m 1'
_cell_angle_alpha 90
_cell_angle_beta 115.51
_cell_angle_gamma 90
_cell_formula_units_Z 4
_cell_length_a 8.373
_cell_length_b 12.959
_cell_length_c 7.124
_cell_volume 697.636
_database_code_amcsd 0014487
_exptl_crystal_density_diffrn 3.601
_cod_original_cell_volume 697.635
_cod_original_formula_sum 'Eu.92 (Al1.76 Si2.24) O8'
_cod_database_code 9009471
_amcsd_formula_title Eu.92Al1.76Si2.24O8

loop_
_space_group_symop_operation_xyz
x,y,z
1/2+x,1/2+y,z
x,-y,z
1/2+x,1/2-y,z
-x,y,-z
1/2-x,1/2+y,-z
-x,-y,-z
1/2-x,1/2-y,-z

loop_
_atom_site_aniso_label
_atom_site_aniso_U_11
_atom_site_aniso_U_22
_atom_site_aniso_U_33
_atom_site_aniso_U_12
_atom_site_aniso_U_13
_atom_site_aniso_U_23
Eu 0.00836 0.02357 0.02390 0.00000 0.00320 0.00000
Al1 0.00963 0.01166 0.01644 -0.00207 0.00300 -0.00017
Si1 0.00963 0.01166 0.01644 -0.00207 0.00300 -0.00055
Al2 0.00929 0.01157 0.01412 0.00099 0.00295 -0.00055
Si2 0.00929 0.01157 0.01412 0.00099 0.00295 -0.00055
OA1 0.01640 0.01914 0.01581 0.00000 0.00487 0.00000
OA2 0.01082 0.00995 0.02748 0.00000 0.00615 0.00000
OB 0.02164 0.01931 0.02938 -0.00451 0.00834 0.00013
OC 0.01603 0.01906 0.03120 -0.00268 0.00844 0.00409
OD 0.01608 0.02229 0.01918 -0.00035 0.00433 0.00135

loop_
_atom_site_label
_atom_site_fract_x
_atom_site_fract_y
_atom_site_fract_z
_atom_site_occupancy
_atom_site_U_iso_or_equiv
_atom_site_type_symbol
_atom_site_attached_hydrogens
Eu 0.26935 0.00000 0.13114 0.92000 0.01995 Eu 0
Al1 0.00508 0.17674 0.22466 0.47000 0.01350 Al 0
Si1 0.00508 0.17674 0.22466 0.53000 0.01350 Si 0
Al2 0.68983 0.11664 0.34260 0.41000 0.01241 Al 0
Si2 0.68983 0.11664 0.34260 0.59000 0.01241 Si 0
OA1 0.00000 0.13110 0.00000 1.00000 0.01785 O 0
OA2 0.59262 0.00000 0.28742 1.00000 0.01681 O 0
OB 0.81856 0.12704 0.21942 1.00000 0.02438 O 0
OC 0.01577 0.30427 0.24947 1.00000 0.02271 O 0
OD 0.19207 0.12259 0.40145 1.00000 0.02034 O 0

loop_
_cod_changelog_entry_id
_cod_changelog_entry_author
_cod_changelog_entry_date
_cod_changelog_entry_text
1
;cod-tools version 3.8.0
Id: cif_guess_AMCSD_atom_types 9581 2023-05-17 12:35:41Z saulius
;
2023-05-23T09:17:24+03:00
;Derived atom types and hydrogen counts
from atom names that follow the AMCSD naming convention
(Wat == water, O-H == hydroxyl).
;

loop_
_cod_related_entry_id
_cod_related_entry_database
_cod_related_entry_code
1 AMCSD 0014487
